data_2236386
loop_
_publ_author_name
'Wnuk, El\.zbieta'
'Niedzia\/lkowski, Pawe\/l'
'Trzybi\'nski, Damian'
'Ossowski, Tadeusz'

_publ_section_title
;
 1-(Piperidin-1-yl)-9,10-anthraquinone
;
_journal_coeditor_code IS5185
_journal_issue 10
_journal_name_full 'Acta Crystallographica Section E'
_journal_page_first o2879
_journal_paper_doi 10.1107/S1600536812037713
_journal_volume 68
_journal_year 2012
_chemical_formula_iupac 'C19 H17 N O2'
_chemical_formula_moiety 'C19 H17 N O2'
_chemical_formula_sum 'C19 H17 N O2'
_chemical_formula_weight 291.34
_chemical_name_systematic
;
1-(Piperidin-1-yl)-9,10-anthraquinone
;
_space_group_IT_number 14
_symmetry_cell_setting monoclinic
_symmetry_space_group_name_Hall '-P 2ybc'
_symmetry_space_group_name_H-M 'P 1 21/c 1'
_atom_sites_solution_hydrogens geom
_atom_sites_solution_primary direct
_atom_sites_solution_secondary difmap
_cell_angle_alpha 90.00
_cell_angle_beta 90.723(2)
_cell_angle_gamma 90.00
_cell_formula_units_Z 4
_cell_length_a 16.7798(4)
_cell_length_b 6.84599(14)
_cell_length_c 12.6126(3)
_cell_measurement_reflns_used 10180
_cell_measurement_temperature 295(2)
_cell_measurement_theta_max 29.2788
_cell_measurement_theta_min 3.3792
_cell_volume 1448.75(6)
_computing_cell_refinement 'CrysAlis CCD (Oxford Diffraction, 2008)'
_computing_data_collection 'CrysAlis CCD (Oxford Diffraction, 2008)'
_computing_data_reduction 'CrysAlis RED (Oxford Diffraction, 2008)'
_computing_molecular_graphics 'ORTEP-3 (Farrugia, 1997)'
_computing_publication_material 'SHELXL97 (Sheldrick, 2008) and PLATON (Spek, 2009)'
_computing_structure_refinement 'SHELXL97 (Sheldrick, 2008)'
_computing_structure_solution 'SHELXS97 (Sheldrick, 2008)'
_diffrn_ambient_temperature 295(2)
_diffrn_detector_area_resol_mean 10.4002
_diffrn_measured_fraction_theta_full 0.998
_diffrn_measured_fraction_theta_max 0.998
_diffrn_measurement_device_type 'Oxford Diffraction GEMINI R ULTRA Ruby CCD'
_diffrn_measurement_method \w
_diffrn_radiation_monochromator graphite
_diffrn_radiation_source 'Enhance (Mo) X-ray Source'
_diffrn_radiation_type MoK\a
_diffrn_radiation_wavelength 0.71073
_diffrn_reflns_av_R_equivalents 0.0227
_diffrn_reflns_av_sigmaI/netI 0.0123
_diffrn_reflns_limit_h_max 20
_diffrn_reflns_limit_h_min -20
_diffrn_reflns_limit_k_max 8
_diffrn_reflns_limit_k_min -8
_diffrn_reflns_limit_l_max 15
_diffrn_reflns_limit_l_min -15
_diffrn_reflns_number 18914
_diffrn_reflns_theta_full 25.09
_diffrn_reflns_theta_max 25.09
_diffrn_reflns_theta_min 3.39
_exptl_absorpt_coefficient_mu 0.087
_exptl_absorpt_correction_T_max 0.996
_exptl_absorpt_correction_T_min 0.969
_exptl_absorpt_correction_type multi-scan
_exptl_absorpt_process_details
;
(<i>CrysAlis RED</i>; Oxford Diffraction, 2008)
;
_exptl_crystal_colour red
_exptl_crystal_density_diffrn 1.336
_exptl_crystal_density_method 'not measured'
_exptl_crystal_description plate
_exptl_crystal_F_000 616
_exptl_crystal_size_max 0.42
_exptl_crystal_size_mid 0.35
_exptl_crystal_size_min 0.05
_refine_diff_density_max 0.124
_refine_diff_density_min -0.213
_refine_ls_extinction_method none
_refine_ls_goodness_of_fit_ref 1.042
_refine_ls_hydrogen_treatment constr
_refine_ls_matrix_type full
_refine_ls_number_parameters 199
_refine_ls_number_reflns 2565
_refine_ls_number_restraints 0
_refine_ls_restrained_S_all 1.042
_refine_ls_R_factor_all 0.0457
_refine_ls_R_factor_gt 0.0387
_refine_ls_shift/su_max 0.000
_refine_ls_shift/su_mean 0.000
_refine_ls_structure_factor_coef Fsqd
_refine_ls_weighting_details 'calc w=1/[\s^2^(Fo^2^)+(0.0585P)^2^+0.2330P] where P=(Fo^2^+2Fc^2^)/3'
_refine_ls_weighting_scheme calc
_refine_ls_wR_factor_gt 0.0997
_refine_ls_wR_factor_ref 0.1060
_reflns_number_gt 2189
_reflns_number_total 2565
_reflns_threshold_expression I>2sigma(I)
_cod_data_source_file is5185.cif
_cod_data_source_block I
_cod_original_sg_symbol_H-M 'P 21/c'
_cod_database_code 2236386
_cod_database_fobs_code 2236386

loop_
_symmetry_equiv_pos_as_xyz
'x, y, z'
'-x, y+1/2, -z+1/2'
'-x, -y, -z'
'x, -y-1/2, z-1/2'

loop_
_atom_site_type_symbol
_atom_site_label
_atom_site_fract_x
_atom_site_fract_y
_atom_site_fract_z
_atom_site_U_iso_or_equiv
_atom_site_adp_type
_atom_site_calc_flag
_atom_site_refinement_flags
_atom_site_occupancy
_atom_site_symmetry_multiplicity
C C1 0.25956(7) 0.80184(16) 0.58372(9) 0.0352(3) Uani d . 1 1
C C2 0.31025(8) 0.95054(19) 0.62053(11) 0.0451(3) Uani d . 1 1
H H2 0.2900 1.0455 0.6655 0.054 Uiso calc R 1 1
C C3 0.38886(9) 0.9603(2) 0.59230(12) 0.0530(4) Uani d . 1 1
H H3 0.4212 1.0592 0.6195 0.064 Uiso calc R 1 1
C C4 0.42001(8) 0.82494(19) 0.52427(11) 0.0473(3) Uani d . 1 1
H H4 0.4729 0.8347 0.5036 0.057 Uiso calc R 1 1
C C5 0.40087(8) 0.22450(19) 0.31080(10) 0.0454(3) Uani d . 1 1
H H5 0.4535 0.2399 0.2900 0.054 Uiso calc R 1 1
C C6 0.35703(9) 0.0683(2) 0.27434(11) 0.0532(4) Uani d . 1 1
H H6 0.3799 -0.0223 0.2290 0.064 Uiso calc R 1 1
C C7 0.27893(10) 0.0461(2) 0.30517(12) 0.0574(4) Uani d . 1 1
H H7 0.2488 -0.0573 0.2785 0.069 Uiso calc R 1 1
C C8 0.24507(9) 0.17570(18) 0.37514(11) 0.0476(3) Uani d . 1 1
H H8 0.1928 0.1572 0.3968 0.057 Uiso calc R 1 1
C C9 0.25025(7) 0.47080(18) 0.48949(10) 0.0397(3) Uani d . 1 1
C C10 0.41166(7) 0.53500(18) 0.41201(10) 0.0405(3) Uani d . 1 1
C C11 0.29271(7) 0.65477(17) 0.51749(9) 0.0344(3) Uani d . 1 1
C C12 0.37301(7) 0.67421(17) 0.48642(9) 0.0369(3) Uani d . 1 1
C C13 0.28871(7) 0.33387(17) 0.41345(9) 0.0370(3) Uani d . 1 1
C C14 0.36646(7) 0.35977(17) 0.37891(9) 0.0371(3) Uani d . 1 1
N N15 0.18002(6) 0.80008(15) 0.61441(8) 0.0378(3) Uani d . 1 1
C C16 0.11888(7) 0.8051(2) 0.53068(10) 0.0455(3) Uani d . 1 1
H H16A 0.1361 0.7265 0.4712 0.055 Uiso calc R 1 1
H H16B 0.1119 0.9383 0.5061 0.055 Uiso calc R 1 1
C C17 0.04046(8) 0.7281(2) 0.57052(12) 0.0547(4) Uani d . 1 1
H H17A 0.0463 0.5918 0.5901 0.066 Uiso calc R 1 1
H H17B 0.0004 0.7369 0.5146 0.066 Uiso calc R 1 1
C C18 0.01381(8) 0.8450(2) 0.66587(12) 0.0561(4) Uani d . 1 1
H H18A 0.0013 0.9777 0.6444 0.067 Uiso calc R 1 1
H H18B -0.0339 0.7871 0.6950 0.067 Uiso calc R 1 1
C C19 0.07945(8) 0.8471(2) 0.74937(11) 0.0516(4) Uani d . 1 1
H H19A 0.0638 0.9307 0.8076 0.062 Uiso calc R 1 1
H H19B 0.0869 0.7161 0.7770 0.062 Uiso calc R 1 1
C C20 0.15707(8) 0.91992(19) 0.70485(10) 0.0452(3) Uani d . 1 1
H H20A 0.1512 1.0549 0.6826 0.054 Uiso calc R 1 1
H H20B 0.1984 0.9142 0.7592 0.054 Uiso calc R 1 1
O O21 0.18687(6) 0.42388(15) 0.52784(10) 0.0682(3) Uani d . 1 1
O O22 0.47785(6) 0.56781(15) 0.37776(9) 0.0607(3) Uani d . 1 1

loop_
_atom_site_aniso_label
_atom_site_aniso_U_11
_atom_site_aniso_U_22
_atom_site_aniso_U_33
_atom_site_aniso_U_12
_atom_site_aniso_U_13
_atom_site_aniso_U_23
C1 0.0364(6) 0.0372(6) 0.0320(6) -0.0020(5) -0.0002(5) 0.0035(5)
C2 0.0474(8) 0.0424(7) 0.0457(7) -0.0052(5) 0.0029(6) -0.0085(6)
C3 0.0491(8) 0.0500(8) 0.0600(9) -0.0166(6) 0.0019(7) -0.0124(7)
C4 0.0375(7) 0.0500(8) 0.0546(8) -0.0115(5) 0.0059(6) -0.0026(6)
C5 0.0478(7) 0.0490(7) 0.0395(7) 0.0071(6) 0.0057(6) 0.0011(6)
C6 0.0666(10) 0.0464(8) 0.0468(8) 0.0066(7) 0.0065(7) -0.0079(6)
C7 0.0716(10) 0.0429(8) 0.0577(9) -0.0096(7) 0.0036(8) -0.0115(6)
C8 0.0500(8) 0.0424(7) 0.0505(8) -0.0081(6) 0.0053(6) -0.0017(6)
C9 0.0374(7) 0.0398(7) 0.0420(7) -0.0059(5) 0.0066(5) -0.0001(5)
C10 0.0382(7) 0.0450(7) 0.0386(6) -0.0029(5) 0.0053(5) 0.0048(5)
C11 0.0359(6) 0.0355(6) 0.0319(6) -0.0035(5) 0.0009(5) 0.0027(5)
C12 0.0365(6) 0.0380(6) 0.0363(6) -0.0043(5) 0.0030(5) 0.0041(5)
C13 0.0422(7) 0.0338(6) 0.0350(6) -0.0018(5) 0.0019(5) 0.0040(5)
C14 0.0408(7) 0.0385(6) 0.0319(6) 0.0010(5) 0.0017(5) 0.0045(5)
N15 0.0361(6) 0.0443(6) 0.0331(5) 0.0007(4) 0.0007(4) -0.0050(4)
C16 0.0405(7) 0.0576(8) 0.0384(7) -0.0002(6) -0.0027(5) -0.0008(6)
C17 0.0401(7) 0.0658(9) 0.0583(9) -0.0045(6) -0.0018(6) -0.0042(7)
C18 0.0413(8) 0.0607(9) 0.0667(10) 0.0037(6) 0.0112(7) 0.0017(7)
C19 0.0535(8) 0.0564(8) 0.0452(8) 0.0071(6) 0.0129(6) -0.0030(6)
C20 0.0480(7) 0.0464(7) 0.0414(7) 0.0033(6) 0.0025(6) -0.0084(6)
O21 0.0557(6) 0.0568(6) 0.0930(8) -0.0234(5) 0.0358(6) -0.0244(6)
O22 0.0451(6) 0.0679(7) 0.0696(7) -0.0129(5) 0.0234(5) -0.0109(5)

loop_
_atom_type_symbol
_atom_type_description
_atom_type_scat_dispersion_real
_atom_type_scat_dispersion_imag
_atom_type_scat_source
C C 0.0033 0.0016 'International Tables Vol C Tables 4.2.6.8 and 6.1.1.4'
H H 0.0000 0.0000 'International Tables Vol C Tables 4.2.6.8 and 6.1.1.4'
N N 0.0061 0.0033 'International Tables Vol C Tables 4.2.6.8 and 6.1.1.4'
O O 0.0106 0.0060 'International Tables Vol C Tables 4.2.6.8 and 6.1.1.4'

loop_
_geom_angle_atom_site_label_1
_geom_angle_atom_site_label_2
_geom_angle_atom_site_label_3
_geom_angle
N15 C1 C2 119.55(11)
N15 C1 C11 122.58(10)
C2 C1 C11 117.86(11)
C3 C2 C1 122.03(12)
C3 C2 H2 119.0
C1 C2 H2 119.0
C4 C3 C2 120.34(12)
C4 C3 H3 119.8
C2 C3 H3 119.8
C3 C4 C12 120.06(12)
C3 C4 H4 120.0
C12 C4 H4 120.0
C6 C5 C14 119.96(13)
C6 C5 H5 120.0
C14 C5 H5 120.0
C5 C6 C7 119.84(12)
C5 C6 H6 120.1
C7 C6 H6 120.1
C8 C7 C6 120.67(13)
C8 C7 H7 119.7
C6 C7 H7 119.7
C7 C8 C13 120.26(13)
C7 C8 H8 119.9
C13 C8 H8 119.9
O21 C9 C11 123.20(11)
O21 C9 C13 118.45(11)
C11 C9 C13 118.32(10)
O22 C10 C14 121.14(12)
O22 C10 C12 120.74(11)
C14 C10 C12 118.10(10)
C12 C11 C1 118.43(10)
C12 C11 C9 117.97(10)
C1 C11 C9 123.22(11)
C4 C12 C11 121.11(11)
C4 C12 C10 116.37(11)
C11 C12 C10 122.52(11)
C8 C13 C14 118.82(11)
C8 C13 C9 118.81(11)
C14 C13 C9 122.36(11)
C13 C14 C5 120.37(12)
C13 C14 C10 119.68(11)
C5 C14 C10 119.92(11)
C1 N15 C20 118.34(10)
C1 N15 C16 117.66(9)
C20 N15 C16 111.16(10)
N15 C16 C17 110.97(11)
N15 C16 H16A 109.4
C17 C16 H16A 109.4
N15 C16 H16B 109.4
C17 C16 H16B 109.4
H16A C16 H16B 108.0
C16 C17 C18 110.29(12)
C16 C17 H17A 109.6
C18 C17 H17A 109.6
C16 C17 H17B 109.6
C18 C17 H17B 109.6
H17A C17 H17B 108.1
C19 C18 C17 109.72(11)
C19 C18 H18A 109.7
C17 C18 H18A 109.7
C19 C18 H18B 109.7
C17 C18 H18B 109.7
H18A C18 H18B 108.2
C20 C19 C18 111.59(11)
C20 C19 H19A 109.3
C18 C19 H19A 109.3
C20 C19 H19B 109.3
C18 C19 H19B 109.3
H19A C19 H19B 108.0
N15 C20 C19 110.02(11)
N15 C20 H20A 109.7
C19 C20 H20A 109.7
N15 C20 H20B 109.7
C19 C20 H20B 109.7
H20A C20 H20B 108.2

loop_
_geom_bond_atom_site_label_1
_geom_bond_atom_site_label_2
_geom_bond_distance
C1 N15 1.3943(15)
C1 C2 1.4020(17)
C1 C11 1.4257(17)
C2 C3 1.3722(19)
C2 H2 0.9300
C3 C4 1.3707(19)
C3 H3 0.9300
C4 C12 1.3804(17)
C4 H4 0.9300
C5 C6 1.374(2)
C5 C14 1.3934(18)
C5 H5 0.9300
C6 C7 1.380(2)
C6 H6 0.9300
C7 C8 1.379(2)
C7 H7 0.9300
C8 C13 1.3905(18)
C8 H8 0.9300
C9 O21 1.2171(15)
C9 C11 1.4873(17)
C9 C13 1.4936(17)
C10 O22 1.2176(15)
C10 C14 1.4766(17)
C10 C12 1.4917(18)
C11 C12 1.4142(17)
C13 C14 1.3919(17)
N15 C20 1.4608(15)
N15 C16 1.4634(16)
C16 C17 1.5094(19)
C16 H16A 0.9700
C16 H16B 0.9700
C17 C18 1.517(2)
C17 H17A 0.9700
C17 H17B 0.9700
C18 C19 1.514(2)
C18 H18A 0.9700
C18 H18B 0.9700
C19 C20 1.5094(19)
C19 H19A 0.9700
C19 H19B 0.9700
C20 H20A 0.9700
C20 H20B 0.9700

loop_
_geom_hbond_atom_site_label_D
_geom_hbond_atom_site_label_H
_geom_hbond_atom_site_label_A
_geom_hbond_site_symmetry_D
_geom_hbond_site_symmetry_H
_geom_hbond_site_symmetry_A
_geom_hbond_distance_DH
_geom_hbond_distance_HA
_geom_hbond_distance_DA
_geom_hbond_angle_DHA
_geom_hbond_publ_flag
C2 H2 Cg3 1_555 1_555 4_565 0.93 2.88 3.685(2) 146 y

loop_
_geom_torsion_atom_site_label_1
_geom_torsion_atom_site_label_2
_geom_torsion_atom_site_label_3
_geom_torsion_atom_site_label_4
_geom_torsion
N15 C1 C2 C3 -179.53(12)
C11 C1 C2 C3 1.84(19)
C1 C2 C3 C4 1.5(2)
C2 C3 C4 C12 -2.1(2)
C14 C5 C6 C7 0.1(2)
C5 C6 C7 C8 -2.2(2)
C6 C7 C8 C13 1.7(2)
N15 C1 C11 C12 176.97(10)
C2 C1 C11 C12 -4.45(16)
N15 C1 C11 C9 -10.26(17)
C2 C1 C11 C9 168.32(11)
O21 C9 C11 C12 166.47(13)
C13 C9 C11 C12 -11.33(16)
O21 C9 C11 C1 -6.3(2)
C13 C9 C11 C1 175.87(10)
C3 C4 C12 C11 -0.7(2)
C3 C4 C12 C10 179.43(12)
C1 C11 C12 C4 3.98(17)
C9 C11 C12 C4 -169.18(11)
C1 C11 C12 C10 -176.15(10)
C9 C11 C12 C10 10.69(17)
O22 C10 C12 C4 -8.32(18)
C14 C10 C12 C4 173.38(11)
O22 C10 C12 C11 171.81(12)
C14 C10 C12 C11 -6.49(17)
C7 C8 C13 C14 0.77(19)
C7 C8 C13 C9 -179.74(12)
O21 C9 C13 C8 11.05(19)
C11 C9 C13 C8 -171.04(11)
O21 C9 C13 C14 -169.48(12)
C11 C9 C13 C14 8.43(17)
C8 C13 C14 C5 -2.79(18)
C9 C13 C14 C5 177.74(11)
C8 C13 C14 C10 175.23(11)
C9 C13 C14 C10 -4.24(17)
C6 C5 C14 C13 2.36(18)
C6 C5 C14 C10 -175.66(12)
O22 C10 C14 C13 -175.33(12)
C12 C10 C14 C13 2.97(17)
O22 C10 C14 C5 2.71(18)
C12 C10 C14 C5 -179.00(10)
C2 C1 N15 C20 -16.08(16)
C11 C1 N15 C20 162.48(11)
C2 C1 N15 C16 122.15(12)
C11 C1 N15 C16 -59.30(15)
C1 N15 C16 C17 158.76(11)
C20 N15 C16 C17 -60.21(14)
N15 C16 C17 C18 57.32(16)
C16 C17 C18 C19 -54.05(16)
C17 C18 C19 C20 54.41(16)
C1 N15 C20 C19 -159.99(11)
C16 N15 C20 C19 59.26(13)
C18 C19 C20 N15 -56.84(15)

loop_
_cod_related_entry_id
_cod_related_entry_database
_cod_related_entry_code
1 ChemSpider 86608
